data_1561779
loop_
_publ_author_name
'Jiang, Tuo'
'Bordi, Samuele'
'McMillan, Angus Erland'
'Chen, Kuang-Yen'
'Saito, Fumito'
'Nichols, Paula L.'
'Wanner, Benedikt M.'
'Bode, Jeffrey W.'

_publ_section_title
;
 An Integrated Console for Capsule-Based, Automated Organic Synthesis
;
_journal_name_full 'Chemical Science'
_journal_paper_doi 10.1039/D1SC01048D
_journal_year 2021
_chemical_formula_moiety 'C2 F3 O2, C19 H28 N3 O'
_chemical_formula_sum 'C21 H28 F3 N3 O3'
_chemical_formula_weight 427.46
_space_group_crystal_system triclinic
_space_group_IT_number 2
_space_group_name_Hall '-P 1'
_space_group_name_H-M_alt 'P -1'
_atom_sites_solution_hydrogens mixed
_atom_sites_solution_primary dual
_audit_creation_date 2020-10-28
_audit_creation_method
;
Olex2 1.3
(compiled 2020.07.31 svn.rc2a77460 for OlexSys, GUI svn.r6145)
;
_audit_update_record
;
2021-02-20 deposited with the CCDC.	2021-04-09 downloaded from the CCDC.
;
_cell_angle_alpha 79.147(4)
_cell_angle_beta 80.009(3)
_cell_angle_gamma 73.949(4)
_cell_formula_units_Z 2
_cell_length_a 8.7250(3)
_cell_length_b 11.2299(6)
_cell_length_c 12.2001(5)
_cell_measurement_reflns_used 5118
_cell_measurement_temperature 250.0(1)
_cell_measurement_theta_max 74.8440
_cell_measurement_theta_min 3.7240
_cell_volume 1118.85(9)
_computing_cell_refinement 'CrysAlisPro 1.171.40.68a (Rigaku OD, 2019)'
_computing_data_collection 'CrysAlisPro 1.171.40.68a (Rigaku OD, 2019)'
_computing_data_reduction 'CrysAlisPro 1.171.40.68a (Rigaku OD, 2019)'
_computing_molecular_graphics 'Olex2 1.3 (Dolomanov et al., 2009)'
_computing_publication_material 'Olex2 1.3 (Dolomanov et al., 2009)'
_computing_structure_refinement 'SHELXL 2018/3 (Sheldrick, 2015)'
_computing_structure_solution 'SHELXT 2014/4 (Sheldrick, 2014)'
_diffrn_ambient_environment N~2~
_diffrn_ambient_temperature 250.0(1)
_diffrn_detector 'Hybrid Pixel Array Detector'
_diffrn_detector_area_resol_mean 5.8140
_diffrn_detector_type 'Pilatus 300K'
_diffrn_measured_fraction_theta_full 0.999
_diffrn_measured_fraction_theta_max 0.963
_diffrn_measurement_details
;
List of Runs (angles in degrees, time in seconds):

  # Type    Start    End  Width  t~exp~   \w     \q     \k     \f   Frames
#--------------------------------------------------------------------------
  1  \w    -72.00  18.00   0.50    7.00    --  -48.62  77.00 150.00  180
  2  \w    -38.00   6.00   0.50   17.80    --  -70.00  38.00 120.00   88
  3  \w    -38.00   6.00   0.50   17.80    --  -70.00  38.00  60.00   88
  4  \w    -38.00   6.00   0.50   17.80    --  -70.00  38.00 -30.00   88
  5  \w    -38.00   6.00   0.50   17.80    --  -70.00  38.00 -90.00   88
  6  \w    -38.00   6.00   0.50   17.80    --  -70.00  38.00-180.00   88
  7  \w    -68.00   2.00   0.50   17.80    --  -70.00  57.00 -30.00  140
  8  \w   -115.00 -25.00   0.50    7.00    --  -48.62 -77.00  30.00  180
  9  \w   -115.00 -74.00   0.50    7.00    --  -48.62 -77.00 120.00   82
 10  \w   -115.00 -25.00   0.50    7.00    --  -48.62 -77.00 -60.00  180
 11  \w    -27.00   9.00   0.50    7.00    --   48.62 -19.00 -60.00   72
 12  \w     45.00 134.00   0.50   17.80    --  110.00 -77.00  60.00  178
 13  \w     97.00 176.00   0.50   17.80    --  110.00  19.00 120.00  158
 14  \w     94.00 178.00   0.50   17.80    --  110.00  57.00 150.00  168
 15  \w     86.00 176.00   0.50   17.80    --  110.00  77.00  60.00  180
 16  \w     94.00 178.00   0.50   17.80    --  110.00 125.00 120.00  168
 17  \w     98.00 178.00   0.50   17.80    --  110.00  38.00-120.00  160
 18  \w     98.00 178.00   0.50   17.80    --  110.00  38.00-150.00  160
 19  \w     38.00  68.00   0.50   17.80    --  110.00 -57.00   0.00   60
 20  \w     38.00  68.00   0.50   17.80    --  110.00 -57.00 -60.00   60
 21  \w     38.00  68.00   0.50   17.80    --  110.00 -57.00 -90.00   60
 22  \w     38.00  68.00   0.50   17.80    --  110.00 -57.00-150.00   60
 23  \w     38.00  68.00   0.50   17.80    --  110.00 -57.00-120.00   60
 24  \w     40.00 106.00   0.50   17.80    --  110.00 -99.00 -90.00  132
 25  \w     60.00 121.00   0.50    7.00    --   48.62-178.00-150.00  122
 26  \w     39.00 113.00   0.50   17.80    --  110.00-125.00   0.00  148
 27  \w     40.00 106.00   0.50   17.80    --  110.00 -99.00 120.00  132
 28  \w     39.00 113.00   0.50   17.80    --  110.00-125.00  90.00  148
 29  \w     38.00  68.00   0.50   17.80    --  110.00 -57.00  90.00   60
 30  \w     38.00  68.00   0.50   17.80    --  110.00 -57.00 150.00   60
 31  \w     38.00  68.00   0.50   17.80    --  110.00 -57.00  30.00   60
 32  \w     40.00 106.00   0.50   17.80    --  110.00 -99.00 -30.00  132
 33  \w     39.00 113.00   0.50   17.80    --  110.00-125.00 -90.00  148
 34  \w     39.00 113.00   0.50   17.80    --  110.00-125.00-120.00  148
;
_diffrn_measurement_device 'four-circle diffractometer'
_diffrn_measurement_device_type 'XtaLAB Synergy, Dualflex, Pilatus 300K'
_diffrn_measurement_method '\w scans'
_diffrn_orient_matrix_type 'CrysAlisPro convention (1999,Acta A55,543-557)'
_diffrn_orient_matrix_UB_11 -0.1395503000
_diffrn_orient_matrix_UB_12 0.0067125000
_diffrn_orient_matrix_UB_13 -0.0647744000
_diffrn_orient_matrix_UB_21 -0.0587458000
_diffrn_orient_matrix_UB_22 0.1421988000
_diffrn_orient_matrix_UB_23 0.0023938000
_diffrn_orient_matrix_UB_31 0.1067715000
_diffrn_orient_matrix_UB_32 0.0238715000
_diffrn_orient_matrix_UB_33 -0.1122856000
_diffrn_radiation_monochromator mirror
_diffrn_radiation_probe x-ray
_diffrn_radiation_type 'Cu K\a'
_diffrn_radiation_wavelength 1.54184
_diffrn_reflns_av_R_equivalents 0.0267
_diffrn_reflns_av_unetI/netI 0.0286
_diffrn_reflns_Laue_measured_fraction_full 0.999
_diffrn_reflns_Laue_measured_fraction_max 0.963
_diffrn_reflns_limit_h_max 11
_diffrn_reflns_limit_h_min -11
_diffrn_reflns_limit_k_max 14
_diffrn_reflns_limit_k_min -14
_diffrn_reflns_limit_l_max 11
_diffrn_reflns_limit_l_min -15
_diffrn_reflns_number 17567
_diffrn_reflns_point_group_measured_fraction_full 0.999
_diffrn_reflns_point_group_measured_fraction_max 0.963
_diffrn_reflns_theta_full 67.684
_diffrn_reflns_theta_max 80.627
_diffrn_reflns_theta_min 3.720
_diffrn_source 'micro-focus sealed X-ray tube'
_diffrn_source_type 'PhotonJet (Cu) X-ray Source'
_exptl_absorpt_coefficient_mu 0.864
_exptl_absorpt_correction_T_max 1.000
_exptl_absorpt_correction_T_min 0.752
_exptl_absorpt_correction_type gaussian
_exptl_absorpt_process_details
;
CrysAlisPro 1.171.40.68a (Rigaku Oxford Diffraction, 2019)
Numerical absorption correction based on gaussian integration over
			a multifaceted crystal model
Empirical absorption correction using spherical harmonics,
 implemented in SCALE3 ABSPACK scaling algorithm.
;
_exptl_crystal_colour 'clear colourless'
_exptl_crystal_colour_lustre clear
_exptl_crystal_colour_primary colourless
_exptl_crystal_density_diffrn 1.269
_exptl_crystal_description needle
_exptl_crystal_F_000 452
_exptl_crystal_recrystallization_method 'Re-crystallisation from solvent'
_exptl_crystal_size_max 0.16
_exptl_crystal_size_mid 0.031
_exptl_crystal_size_min 0.023
_refine_diff_density_max 0.184
_refine_diff_density_min -0.155
_refine_diff_density_rms 0.027
_refine_ls_extinction_method none
_refine_ls_goodness_of_fit_ref 1.034
_refine_ls_hydrogen_treatment mixed
_refine_ls_matrix_type full
_refine_ls_number_parameters 553
_refine_ls_number_reflns 4740
_refine_ls_number_restraints 688
_refine_ls_restrained_S_all 1.049
_refine_ls_R_factor_all 0.0768
_refine_ls_R_factor_gt 0.0480
_refine_ls_shift/su_max 0.000
_refine_ls_shift/su_mean 0.000
_refine_ls_structure_factor_coef Fsqd
_refine_ls_weighting_details 'w=1/[\s^2^(Fo^2^)+(0.0843P)^2^+0.0797P] where P=(Fo^2^+2Fc^2^)/3'
_refine_ls_weighting_scheme calc
_refine_ls_wR_factor_gt 0.1412
_refine_ls_wR_factor_ref 0.1644
_reflns_Friedel_coverage 0.000
_reflns_number_gt 2915
_reflns_number_total 4740
_reflns_threshold_expression 'I > 2\s(I)'
_cod_data_source_file d1sc01048d2.cif
_cod_data_source_block jb241020_2_1
_cod_database_code 1561779
_shelx_shelxl_version_number 2018/3
_chemical_oxdiff_formula C21H28F3N3O3
_shelx_space_group_comment
;
The symmetry employed for this shelxl refinement is uniquely defined
by the following loop, which should always be used as a source of
symmetry information in preference to the above space-group names.
They are only intended as comments.
;
_reflns_odcompleteness_completeness 99.98
_reflns_odcompleteness_iscentric 1
_reflns_odcompleteness_theta 66.97
_olex2_refinement_description
;
1. Fixed Uiso
 At 1.2 times of:
  All C(H) groups, All C(H,H) groups, All N(H) groups, All N(H,H) groups
 At 1.5 times of:
  All C(H,H,H) groups
2. Restrained distances
 N2-H2 = N2A-H2AD
 0.93 with sigma of 0.01
 F1-C21 \\sim F2A-C21A \\sim F1A-C21A \\sim F2-C21 \\sim F3A-C21A \\sim F3-C21
 with sigma of 0.02
 C14-C13 \\sim C15A-C14A \\sim C14A-C13A \\sim C18-C13 \\sim C16A-C15A \\sim
C15-C14 \\sim C18A-C13A ~
 C18-C17 \\sim C18A-C17A \\sim C16-C15 \\sim C17A-C16A \\sim C17-C16
 with sigma of 0.02
 C19-C16 \\sim C19A-C16A
 with sigma of 0.02
 N1-C1 \\sim N1A-C1A
 with sigma of 0.02
 N3-C19 \\sim N3A-C19A
 with sigma of 0.02
 C16-N3 \\sim C16A-N3A
 with sigma of 0.02
 N1-C4 \\sim N1A-C4A
 with sigma of 0.02
 C14-C17 \\sim C15-C18 \\sim C14A-C17A \\sim C15A-C18A
 with sigma of 0.02
 C13-C16 \\sim C13A-C16A
 with sigma of 0.02
 O2-O3 \\sim O2A-O3A
 with sigma of 0.02
 C21A-C20A \\sim C21-C20
 with sigma of 0.02
 F1-F2 \\sim F2-F3 \\sim F3-F1 \\sim F1A-F2A \\sim F2A-F3A \\sim F3A-F1A
 with sigma of 0.02
 C13-C12 \\sim C13A-C12A
 with sigma of 0.02
 C2-C3 \\sim C2A-C3A
 with sigma of 0.02
 C3-C1 \\sim C3A-C1A \\sim C2A-C1A \\sim C2-C1
 with sigma of 0.02
 O2-C20 \\sim O2A-C20A \\sim O3A-C20A \\sim O3-C20
 with sigma of 0.02
 C20-F1 \\sim C20-F2 \\sim C20-F3 \\sim C20A-F1A \\sim C20A-F2A \\sim C20A-F3A
 with sigma of 0.02
 O2-C21 \\sim O2A-C21A \\sim O3-C21 \\sim O3A-C21A
 with sigma of 0.02
 C7-C6 \\sim C5-C4 \\sim C9A-C8A \\sim C8-C7 \\sim C9A-C4A \\sim C8A-C7A \\sim
C6A-C5A \\sim C7A-C6A \\sim C9-
 C4 \\sim C6-C5 \\sim C5A-C4A \\sim C9-C8
 with sigma of 0.02
 C1-C4 \\sim C1A-C4A
 with sigma of 0.02
 O1A-C7A \\sim O1-C7
 with sigma of 0.02
 C12-C11 \\sim C12A-C11A
 with sigma of 0.02
 C7-C10 \\sim C7A-C10A
 with sigma of 0.02
 N2-C10 \\sim N2A-C10A \\sim N2-C12 \\sim N2A-C12A
 with sigma of 0.02
 O1-C11 \\sim O1A-C11A
 with sigma of 0.02
 N2-O1 \\sim N2A-O1A
 with sigma of 0.02
 C10-C11 \\sim C10A-C11A
 with sigma of 0.02
3. Restrained planarity
 C13, C14, C15, C16, C17, C18, C19, C12, N3
 with sigma of 0.1
 C12A, C13A, C14A, C15A, C16A, C17A, C18A, C19A, N3A
 with sigma of 0.1
4. Rigid body (RIGU) restrains
 All non-hydrogen atoms
 with sigma for 1-2 distances of 0.004 and sigma for 1-3 distances of 0.004
5. Others
 Sof(F1A)=Sof(F2A)=Sof(F3A)=Sof(C21A)=Sof(C20A)=Sof(O2A)=Sof(O3A)=1-FVAR(1)
 Sof(F1)=Sof(F2)=Sof(F3)=Sof(O2)=Sof(O3)=Sof(C20)=Sof(C21)=FVAR(1)
 Sof(C4A)=Sof(H4A)=Sof(C9A)=Sof(H9AA)=Sof(H9AB)=Sof(C8A)=Sof(H8AA)=Sof(H8AB)=
 Sof(C7A)=Sof(C6A)=Sof(H6AA)=Sof(H6AB)=Sof(C5A)=Sof(H5AA)=Sof(H5AB)=Sof(C3A)=
 Sof(H3AA)=Sof(H3AB)=Sof(H3AC)=Sof(C1A)=Sof(H1AA)=Sof(C2A)=Sof(H2AA)=Sof(H2AB)=
 Sof(H2AC)=Sof(N1A)=Sof(H1AB)=Sof(H1AC)=Sof(C10A)=Sof(H10C)=Sof(H10D)=Sof(N2A)=
 Sof(H2AD)=Sof(C12A)=Sof(H12A)=Sof(C11A)=Sof(H11C)=Sof(H11D)=Sof(O1A)=Sof(C13A)=
 Sof(C14A)=Sof(H14A)=Sof(C15A)=Sof(H15A)=Sof(C16A)=Sof(C17A)=Sof(H17A)=
 Sof(C18A)=Sof(H18A)=Sof(C19A)=Sof(N3A)=1-FVAR(2)
 Sof(O1)=Sof(N1)=Sof(H1A)=Sof(H1B)=Sof(N2)=Sof(H2)=Sof(N3)=Sof(C1)=Sof(H1)=
 Sof(C2)=Sof(H2A)=Sof(H2B)=Sof(H2C)=Sof(C3)=Sof(H3A)=Sof(H3B)=Sof(H3C)=Sof(C4)=
 Sof(H4)=Sof(C5)=Sof(H5A)=Sof(H5B)=Sof(C6)=Sof(H6A)=Sof(H6B)=Sof(C7)=Sof(C8)=
 Sof(H8A)=Sof(H8B)=Sof(C9)=Sof(H9A)=Sof(H9B)=Sof(C10)=Sof(H10A)=Sof(H10B)=
 Sof(C11)=Sof(H11A)=Sof(H11B)=Sof(C12)=Sof(H12)=Sof(C13)=Sof(C14)=Sof(H14)=
 Sof(C15)=Sof(H15)=Sof(C16)=Sof(C17)=Sof(H17)=Sof(C18)=Sof(H18)=Sof(C19)=FVAR(2)
6.a Ternary CH refined with riding coordinates:
 C1(H1), C4(H4), C12(H12), C4A(H4A), C1A(H1AA), C12A(H12A)
6.b Secondary CH2 refined with riding coordinates:
 N1(H1A,H1B), C5(H5A,H5B), C6(H6A,H6B), C8(H8A,H8B), C9(H9A,H9B), C10(H10A,
 H10B), C11(H11A,H11B), C9A(H9AA,H9AB), C8A(H8AA,H8AB), C6A(H6AA,H6AB),
 C5A(H5AA,H5AB), N1A(H1AB,H1AC), C10A(H10C,H10D), C11A(H11C,H11D)
6.c Aromatic/amide H refined with riding coordinates:
 C14(H14), C15(H15), C17(H17), C18(H18), C14A(H14A), C15A(H15A), C17A(H17A),
 C18A(H18A)
6.d Idealised Me refined as rotating group:
 C2(H2A,H2B,H2C), C3(H3A,H3B,H3C), C3A(H3AA,H3AB,H3AC), C2A(H2AA,H2AB,H2AC)
;
_olex2_date_sample_data_collection 2020-10-27
_olex2_date_sample_submission 2020-10-27
_olex2_submission_original_sample_id jb241020_2_1
_olex2_submission_special_instructions 'No special instructions were received'
_oxdiff_exptl_absorpt_empirical_details
;
Empirical correction (ABSPACK) includes:
- Absorption correction using spherical harmonics
- Frame scaling
;
_oxdiff_exptl_absorpt_empirical_full_max 1.401
_oxdiff_exptl_absorpt_empirical_full_min 0.728

loop_
_space_group_symop_operation_xyz
'x, y, z'
'-x, -y, -z'

loop_
_atom_site_label
_atom_site_type_symbol
_atom_site_fract_x
_atom_site_fract_y
_atom_site_fract_z
_atom_site_U_iso_or_equiv
_atom_site_adp_type
_atom_site_occupancy
_atom_site_site_symmetry_order
_atom_site_calc_flag
_atom_site_refinement_flags_posn
_atom_site_refinement_flags_adp
_atom_site_refinement_flags_occupancy
_atom_site_disorder_assembly
_atom_site_disorder_group
F1 F 0.5419(5) 0.8690(3) -0.0716(3) 0.1373(18) Uani 0.495(6) 1 d D . P A 1
F2 F 0.5152(9) 0.8343(8) 0.1098(7) 0.214(4) Uani 0.495(6) 1 d D . P A 1
F3 F 0.7062(8) 0.8958(6) 0.0277(9) 0.183(4) Uani 0.495(6) 1 d D . P A 1
O2 O 0.6331(8) 0.6206(5) -0.0068(7) 0.0801(14) Uani 0.495(6) 1 d D . P A 1
O3 O 0.8381(8) 0.6465(8) 0.0551(7) 0.144(3) Uani 0.495(6) 1 d D . P A 1
C20 C 0.7082(9) 0.6886(6) 0.0187(10) 0.071(3) Uani 0.495(6) 1 d D . P A 1
C21 C 0.6201(8) 0.8238(5) 0.0142(6) 0.0815(16) Uani 0.495(6) 1 d D . P A 1
O1 O 0.2415(3) 0.3745(3) 0.5051(3) 0.1155(11) Uani 0.742(4) 1 d D . P B 1
N1 N 0.1600(9) 0.6028(6) 0.0583(4) 0.0639(10) Uani 0.742(4) 1 d D . P B 1
H1A H 0.057715 0.620693 0.046440 0.077 Uiso 0.742(4) 1 calc R U P B 1
H1B H 0.209652 0.531044 0.032407 0.077 Uiso 0.742(4) 1 calc R U P B 1
N2 N 0.5020(5) 0.2239(6) 0.3887(5) 0.0769(10) Uani 0.742(4) 1 d D . P B 1
H2 H 0.581(4) 0.170(3) 0.348(3) 0.092 Uiso 0.742(4) 1 d D U P B 1
N3 N 1.2170(7) 0.0124(7) 0.7115(7) 0.0991(14) Uani 0.742(4) 1 d D . P B 1
C1 C 0.2325(13) 0.7030(5) -0.0121(6) 0.0721(15) Uani 0.742(4) 1 d D . P B 1
H1 H 0.347029 0.684445 -0.004398 0.087 Uiso 0.742(4) 1 calc R U P B 1
C2 C 0.2116(13) 0.6982(11) -0.1329(7) 0.109(2) Uani 0.742(4) 1 d D . P B 1
H2A H 0.261958 0.615560 -0.151026 0.163 Uiso 0.742(4) 1 calc R U P B 1
H2B H 0.260491 0.757696 -0.183653 0.163 Uiso 0.742(4) 1 calc R U P B 1
H2C H 0.099024 0.718429 -0.139994 0.163 Uiso 0.742(4) 1 calc R U P B 1
C3 C 0.1444(6) 0.8292(5) 0.0241(6) 0.0869(14) Uani 0.742(4) 1 d D . P B 1
H3A H 0.032086 0.845606 0.017755 0.130 Uiso 0.742(4) 1 calc R U P B 1
H3B H 0.187784 0.893772 -0.023433 0.130 Uiso 0.742(4) 1 calc R U P B 1
H3C H 0.157741 0.828072 0.100780 0.130 Uiso 0.742(4) 1 calc R U P B 1
C4 C 0.1631(4) 0.5802(3) 0.1826(4) 0.0701(9) Uani 0.742(4) 1 d D . P B 1
H4 H 0.104452 0.656855 0.213918 0.084 Uiso 0.742(4) 1 calc R U P B 1
C5 C 0.3352(3) 0.5427(3) 0.2101(3) 0.0763(7) Uani 0.742(4) 1 d D . P B 1
H5A H 0.382692 0.613420 0.185246 0.092 Uiso 0.742(4) 1 calc R U P B 1
H5B H 0.397703 0.475070 0.169317 0.092 Uiso 0.742(4) 1 calc R U P B 1
C6 C 0.3431(3) 0.5005(2) 0.3363(2) 0.0864(8) Uani 0.742(4) 1 d D . P B 1
H6A H 0.454859 0.471099 0.349160 0.104 Uiso 0.742(4) 1 calc R U P B 1
H6B H 0.293985 0.571822 0.375733 0.104 Uiso 0.742(4) 1 calc R U P B 1
C7 C 0.2583(4) 0.3965(4) 0.3847(4) 0.0822(10) Uani 0.742(4) 1 d D . P B 1
C8 C 0.0871(3) 0.4378(3) 0.3552(3) 0.0991(10) Uani 0.742(4) 1 d D . P B 1
H8A H 0.035919 0.369395 0.381970 0.119 Uiso 0.742(4) 1 calc R U P B 1
H8B H 0.027376 0.507470 0.394356 0.119 Uiso 0.742(4) 1 calc R U P B 1
C9 C 0.0769(4) 0.4771(3) 0.2305(3) 0.0841(8) Uani 0.742(4) 1 d D . P B 1
H9A H -0.035138 0.507058 0.218116 0.101 Uiso 0.742(4) 1 calc R U P B 1
H9B H 0.125120 0.405327 0.191503 0.101 Uiso 0.742(4) 1 calc R U P B 1
C10 C 0.3481(5) 0.2737(4) 0.3435(4) 0.0808(9) Uani 0.742(4) 1 d D . P B 1
H10A H 0.283199 0.213506 0.366984 0.097 Uiso 0.742(4) 1 calc R U P B 1
H10B H 0.367081 0.286748 0.261893 0.097 Uiso 0.742(4) 1 calc R U P B 1
C11 C 0.3893(6) 0.3248(6) 0.5507(3) 0.1063(14) Uani 0.742(4) 1 d D . P B 1
H11A H 0.367735 0.312288 0.632171 0.128 Uiso 0.742(4) 1 calc R U P B 1
H11B H 0.454521 0.384793 0.528380 0.128 Uiso 0.742(4) 1 calc R U P B 1
C12 C 0.4826(9) 0.2011(7) 0.5114(5) 0.0812(15) Uani 0.742(4) 1 d D . P B 1
H12 H 0.419494 0.138973 0.538208 0.097 Uiso 0.742(4) 1 calc R U P B 1
C13 C 0.6415(7) 0.1547(5) 0.5584(5) 0.0662(13) Uani 0.742(4) 1 d D . P B 1
C14 C 0.6574(7) 0.0760(6) 0.6591(5) 0.0766(12) Uani 0.742(4) 1 d D . P B 1
H14 H 0.569426 0.047862 0.697939 0.092 Uiso 0.742(4) 1 calc R U P B 1
C15 C 0.8014(7) 0.0379(6) 0.7038(5) 0.0800(11) Uani 0.742(4) 1 d D . P B 1
H15 H 0.809193 -0.015101 0.772149 0.096 Uiso 0.742(4) 1 calc R U P B 1
C16 C 0.9329(8) 0.0781(6) 0.6478(6) 0.0684(13) Uani 0.742(4) 1 d D . P B 1
C17 C 0.9173(8) 0.1586(10) 0.5486(7) 0.0837(16) Uani 0.742(4) 1 d D . P B 1
H17 H 1.003727 0.190016 0.511705 0.100 Uiso 0.742(4) 1 calc R U P B 1
C18 C 0.7757(9) 0.1934(6) 0.5032(6) 0.0878(14) Uani 0.742(4) 1 d D . P B 1
H18 H 0.769690 0.244150 0.433657 0.105 Uiso 0.742(4) 1 calc R U P B 1
C19 C 1.0878(11) 0.0386(7) 0.6872(10) 0.0811(16) Uani 0.742(4) 1 d D . P B 1
F1A F 0.6911(10) 0.8917(6) -0.0265(8) 0.224(5) Uani 0.505(6) 1 d D . P A 2
F2A F 0.4911(4) 0.8409(3) 0.0797(6) 0.128(2) Uani 0.505(6) 1 d D . P A 2
F3A F 0.7185(8) 0.8108(10) 0.1423(6) 0.257(4) Uani 0.505(6) 1 d D . P A 2
C21A C 0.6474(8) 0.8081(8) 0.0594(7) 0.113(3) Uani 0.505(6) 1 d D . P A 2
C20A C 0.7163(10) 0.6803(7) 0.0236(10) 0.077(3) Uani 0.505(6) 1 d D . P A 2
O2A O 0.8614(7) 0.6583(9) -0.0005(5) 0.132(3) Uani 0.505(6) 1 d D . P A 2
O3A O 0.6257(10) 0.6295(8) 0.0075(10) 0.142(4) Uani 0.505(6) 1 d D . P A 2
C4A C 0.1303(12) 0.6150(11) 0.2141(10) 0.080(3) Uani 0.258(4) 1 d D . P B 2
H4A H 0.068369 0.700032 0.225226 0.096 Uiso 0.258(4) 1 calc R U P B 2
C9A C 0.2916(10) 0.5901(8) 0.2568(8) 0.079(2) Uani 0.258(4) 1 d D . P B 2
H9AA H 0.354521 0.643105 0.208351 0.095 Uiso 0.258(4) 1 calc R U P B 2
H9AB H 0.273670 0.612318 0.331879 0.095 Uiso 0.258(4) 1 calc R U P B 2
C8A C 0.3858(7) 0.4548(6) 0.2601(6) 0.0665(18) Uani 0.258(4) 1 d D . P B 2
H8AA H 0.483421 0.442962 0.293063 0.080 Uiso 0.258(4) 1 calc R U P B 2
H8AB H 0.416802 0.436023 0.183713 0.080 Uiso 0.258(4) 1 calc R U P B 2
C7A C 0.2904(9) 0.3628(9) 0.3280(8) 0.0702(19) Uani 0.258(4) 1 d D . P B 2
C6A C 0.1303(8) 0.3874(8) 0.2820(8) 0.086(2) Uani 0.258(4) 1 d D . P B 2
H6AA H 0.150680 0.365069 0.206847 0.103 Uiso 0.258(4) 1 calc R U P B 2
H6AB H 0.065817 0.334828 0.329382 0.103 Uiso 0.258(4) 1 calc R U P B 2
C5A C 0.0370(10) 0.5246(9) 0.2781(8) 0.092(3) Uani 0.258(4) 1 d D . P B 2
H5AA H -0.059697 0.537183 0.243787 0.111 Uiso 0.258(4) 1 calc R U P B 2
H5AB H 0.004158 0.542974 0.354486 0.111 Uiso 0.258(4) 1 calc R U P B 2
C3A C 0.130(3) 0.842(2) 0.031(3) 0.156(10) Uani 0.258(4) 1 d D . P B 2
H3AA H 0.175503 0.862958 0.088916 0.234 Uiso 0.258(4) 1 calc R U P B 2
H3AB H 0.017403 0.848527 0.054381 0.234 Uiso 0.258(4) 1 calc R U P B 2
H3AC H 0.144240 0.897807 -0.037276 0.234 Uiso 0.258(4) 1 calc R U P B 2
C1A C 0.215(4) 0.7070(19) 0.0119(16) 0.076(4) Uani 0.258(4) 1 d D . P B 2
H1AA H 0.324831 0.695025 0.027415 0.091 Uiso 0.258(4) 1 calc R U P B 2
C2A C 0.233(3) 0.691(3) -0.112(2) 0.094(5) Uani 0.258(4) 1 d D . P B 2
H2AA H 0.131374 0.726748 -0.139793 0.141 Uiso 0.258(4) 1 calc R U P B 2
H2AB H 0.267629 0.603600 -0.118192 0.141 Uiso 0.258(4) 1 calc R U P B 2
H2AC H 0.311169 0.733047 -0.154260 0.141 Uiso 0.258(4) 1 calc R U P B 2
N1A N 0.153(3) 0.6066(18) 0.0933(11) 0.065(3) Uani 0.258(4) 1 d D . P B 2
H1AB H 0.059635 0.605516 0.074733 0.078 Uiso 0.258(4) 1 calc R U P B 2
H1AC H 0.221631 0.533200 0.082825 0.078 Uiso 0.258(4) 1 calc R U P B 2
C10A C 0.3839(13) 0.2321(11) 0.3123(9) 0.079(2) Uani 0.258(4) 1 d D . P B 2
H10C H 0.320472 0.173505 0.348534 0.095 Uiso 0.258(4) 1 calc R U P B 2
H10D H 0.406912 0.225395 0.232712 0.095 Uiso 0.258(4) 1 calc R U P B 2
N2A N 0.5352(13) 0.2006(17) 0.3612(11) 0.077(3) Uani 0.258(4) 1 d D . P B 2
H2AD H 0.574(10) 0.114(2) 0.367(7) 0.093 Uiso 0.258(4) 1 d D U P B 2
C12A C 0.495(2) 0.1991(16) 0.4818(14) 0.064(3) Uani 0.258(4) 1 d D . P B 2
H12A H 0.435755 0.135367 0.514747 0.077 Uiso 0.258(4) 1 calc R U P B 2
C11A C 0.3935(14) 0.3292(13) 0.5030(10) 0.089(3) Uani 0.258(4) 1 d D . P B 2
H11C H 0.359151 0.328148 0.583143 0.107 Uiso 0.258(4) 1 calc R U P B 2
H11D H 0.459092 0.388824 0.478869 0.107 Uiso 0.258(4) 1 calc R U P B 2
O1A O 0.2566(8) 0.3688(9) 0.4453(9) 0.089(2) Uani 0.258(4) 1 d D . P B 2
C13A C 0.6514(18) 0.1698(13) 0.5281(12) 0.057(3) Uani 0.258(4) 1 d D . P B 2
C14A C 0.666(2) 0.0930(19) 0.6287(14) 0.076(4) Uani 0.258(4) 1 d D . P B 2
H14A H 0.579046 0.062960 0.666376 0.091 Uiso 0.258(4) 1 calc R U P B 2
C15A C 0.809(2) 0.0587(19) 0.6758(13) 0.087(4) Uani 0.258(4) 1 d D . P B 2
H15A H 0.817880 0.003103 0.742639 0.105 Uiso 0.258(4) 1 calc R U P B 2
C16A C 0.936(2) 0.1058(18) 0.6248(17) 0.060(3) Uani 0.258(4) 1 d D . P B 2
C17A C 0.923(2) 0.181(3) 0.5231(19) 0.071(3) Uani 0.258(4) 1 d D . P B 2
H17A H 1.011775 0.206844 0.482769 0.085 Uiso 0.258(4) 1 calc R U P B 2
C18A C 0.7785(19) 0.2194(15) 0.4804(12) 0.061(2) Uani 0.258(4) 1 d D . P B 2
H18A H 0.766763 0.280605 0.417339 0.073 Uiso 0.258(4) 1 calc R U P B 2
C19A C 1.079(3) 0.0727(19) 0.680(3) 0.080(4) Uani 0.258(4) 1 d D . P B 2
N3A N 1.183(2) 0.032(3) 0.7333(19) 0.118(7) Uani 0.258(4) 1 d D . P B 2

loop_
_atom_site_aniso_label
_atom_site_aniso_U_11
_atom_site_aniso_U_22
_atom_site_aniso_U_33
_atom_site_aniso_U_23
_atom_site_aniso_U_13
_atom_site_aniso_U_12
F1 0.141(3) 0.0820(18) 0.174(3) -0.0030(17) -0.059(2) 0.0098(17)
F2 0.194(7) 0.257(7) 0.184(5) -0.141(5) 0.066(5) -0.030(5)
F3 0.122(4) 0.099(3) 0.368(12) -0.076(5) -0.082(5) -0.039(2)
O2 0.063(3) 0.057(2) 0.121(3) -0.028(2) -0.020(2) -0.0026(17)
O3 0.072(3) 0.142(4) 0.210(8) 0.009(5) -0.058(4) -0.014(3)
C20 0.044(4) 0.079(4) 0.091(7) -0.007(4) -0.007(4) -0.022(3)
C21 0.073(3) 0.077(3) 0.108(4) -0.035(3) -0.006(3) -0.028(2)
O1 0.0910(15) 0.142(2) 0.0722(17) -0.0142(16) 0.0083(14) 0.0248(13)
N1 0.0549(13) 0.0530(14) 0.083(2) -0.0091(18) -0.012(2) -0.0115(12)
N2 0.0684(19) 0.0839(19) 0.066(3) -0.0155(18) 0.0110(18) -0.0079(15)
N3 0.090(3) 0.103(2) 0.099(4) -0.015(2) -0.011(3) -0.015(2)
C1 0.056(3) 0.060(2) 0.097(4) 0.000(2) -0.007(3) -0.0170(19)
C2 0.118(5) 0.109(4) 0.102(4) 0.002(2) -0.025(3) -0.039(3)
C3 0.076(2) 0.058(3) 0.131(4) -0.009(2) -0.023(2) -0.0223(19)
C4 0.0614(16) 0.0691(18) 0.078(3) -0.0142(15) -0.0063(15) -0.0123(13)
C5 0.0686(15) 0.0740(18) 0.089(2) -0.0049(15) -0.0132(14) -0.0247(13)
C6 0.0872(17) 0.0757(15) 0.096(2) -0.0236(14) -0.0202(14) -0.0068(12)
C7 0.0724(17) 0.088(2) 0.069(3) -0.012(2) 0.0057(19) -0.0023(14)
C8 0.0665(15) 0.112(2) 0.097(2) 0.0034(19) 0.0083(15) -0.0102(14)
C9 0.0610(16) 0.095(2) 0.092(2) -0.0032(17) -0.0026(15) -0.0240(14)
C10 0.0725(19) 0.083(3) 0.081(2) -0.0124(17) 0.0018(15) -0.0171(18)
C11 0.098(2) 0.123(3) 0.070(3) -0.022(2) -0.005(2) 0.0207(18)
C12 0.077(2) 0.089(2) 0.064(3) -0.002(2) 0.008(2) -0.0150(17)
C13 0.0772(17) 0.064(2) 0.045(3) 0.005(2) 0.0104(18) -0.0159(14)
C14 0.087(2) 0.086(2) 0.050(3) 0.008(2) 0.0077(19) -0.0318(17)
C15 0.103(2) 0.085(3) 0.047(3) 0.0149(19) -0.0047(18) -0.0349(18)
C16 0.086(2) 0.056(3) 0.055(3) 0.003(2) 0.0005(19) -0.0182(19)
C17 0.0753(19) 0.083(5) 0.078(5) 0.020(3) 0.003(2) -0.0239(19)
C18 0.088(2) 0.077(3) 0.075(3) 0.0345(18) -0.001(2) -0.020(2)
C19 0.093(2) 0.064(4) 0.079(3) -0.002(3) -0.012(2) -0.013(3)
F1A 0.198(8) 0.096(4) 0.316(9) 0.045(5) 0.051(7) -0.034(4)
F2A 0.0666(18) 0.0723(17) 0.239(6) -0.062(2) 0.019(2) -0.0048(12)
F3A 0.247(7) 0.358(11) 0.244(6) -0.206(7) -0.007(5) -0.112(7)
C21A 0.084(4) 0.137(5) 0.146(6) -0.084(4) 0.022(4) -0.052(3)
C20A 0.052(4) 0.084(5) 0.089(7) -0.025(4) -0.016(4) 0.004(3)
O2A 0.0481(18) 0.209(7) 0.140(5) -0.066(5) -0.012(2) -0.005(2)
O3A 0.090(4) 0.119(5) 0.232(8) -0.096(4) 0.029(4) -0.035(3)
C4A 0.068(5) 0.092(6) 0.073(6) -0.023(4) -0.013(4) 0.002(4)
C9A 0.080(5) 0.079(5) 0.076(5) -0.019(4) -0.020(4) -0.007(4)
C8A 0.059(3) 0.071(4) 0.068(4) -0.009(3) -0.011(3) -0.013(3)
C7A 0.057(4) 0.070(5) 0.076(5) -0.004(4) -0.003(3) -0.010(3)
C6A 0.064(4) 0.116(6) 0.076(5) 0.010(5) -0.008(4) -0.035(4)
C5A 0.058(4) 0.135(7) 0.068(5) -0.008(5) -0.005(4) -0.006(4)
C3A 0.179(17) 0.053(7) 0.21(2) -0.035(9) 0.012(13) 0.006(8)
C1A 0.052(7) 0.080(7) 0.095(8) -0.026(5) -0.002(6) -0.009(5)
C2A 0.064(6) 0.115(11) 0.098(10) -0.024(9) -0.005(8) -0.012(6)
N1A 0.055(4) 0.064(4) 0.082(7) -0.032(5) -0.018(6) -0.004(3)
C10A 0.083(6) 0.076(6) 0.071(6) 0.002(4) -0.007(4) -0.020(4)
N2A 0.062(6) 0.110(10) 0.040(5) -0.005(4) 0.011(4) -0.005(5)
C12A 0.070(5) 0.068(5) 0.043(7) 0.002(4) 0.010(5) -0.018(4)
C11A 0.081(5) 0.098(6) 0.081(8) -0.029(7) -0.006(5) -0.005(4)
O1A 0.066(3) 0.112(5) 0.073(6) -0.015(5) -0.002(5) -0.001(3)
C13A 0.079(5) 0.054(4) 0.027(6) 0.010(4) 0.012(4) -0.021(3)
C14A 0.088(5) 0.108(8) 0.031(7) 0.017(5) 0.010(4) -0.054(5)
C15A 0.124(7) 0.093(7) 0.037(7) 0.043(4) -0.016(5) -0.048(6)
C16A 0.080(5) 0.041(6) 0.046(7) 0.023(4) -0.001(4) -0.018(4)
C17A 0.076(5) 0.067(7) 0.049(6) 0.034(4) 0.006(4) -0.023(4)
C18A 0.067(4) 0.051(5) 0.043(5) 0.031(3) 0.005(3) -0.013(3)
C19A 0.098(7) 0.051(9) 0.083(7) 0.010(8) -0.015(5) -0.015(7)
N3A 0.087(8) 0.163(15) 0.084(8) -0.025(7) -0.009(6) 0.008(7)

loop_
_atom_type_symbol
_atom_type_description
_atom_type_scat_dispersion_real
_atom_type_scat_dispersion_imag
_atom_type_scat_source
C C 0.0181 0.0091 'International Tables Vol C Tables 4.2.6.8 and 6.1.1.4'
H H 0.0000 0.0000 'International Tables Vol C Tables 4.2.6.8 and 6.1.1.4'
F F 0.0727 0.0534 'International Tables Vol C Tables 4.2.6.8 and 6.1.1.4'
N N 0.0311 0.0180 'International Tables Vol C Tables 4.2.6.8 and 6.1.1.4'
O O 0.0492 0.0322 'International Tables Vol C Tables 4.2.6.8 and 6.1.1.4'

loop_
_exptl_crystal_face_index_h
_exptl_crystal_face_index_k
_exptl_crystal_face_index_l
_exptl_crystal_face_perp_dist
0 -1 0 0.0103
0 1 0 0.0130
0 0 1 0.0074
0 0 -1 0.0210
4 2 7 0.0419
-4 -2 -6 0.0522
4 -4 2 0.0497
-4 3 0 0.0577
0 -5 -6 0.0186
-4 -6 2 0.0455
3 7 -1 0.0505
-3 3 -4 0.0454

loop_
_geom_angle_atom_site_label_1
_geom_angle_atom_site_label_2
_geom_angle_atom_site_label_3
_geom_angle
_geom_angle_site_symmetry_1
_geom_angle_site_symmetry_3
_geom_angle_publ_flag
O2 C20 C21 115.0(6) . . ?
O3 C20 O2 122.5(7) . . ?
O3 C20 C21 122.1(7) . . ?
F1 C21 F2 109.0(6) . . ?
F1 C21 F3 111.8(6) . . ?
F1 C21 C20 114.5(6) . . ?
F2 C21 C20 107.0(7) . . ?
F3 C21 F2 99.0(6) . . ?
F3 C21 C20 114.3(6) . . ?
C11 O1 C7 114.2(3) . . ?
H1A N1 H1B 107.0 . . ?
C1 N1 H1A 107.6 . . ?
C1 N1 H1B 107.6 . . ?
C4 N1 H1A 107.6 . . ?
C4 N1 H1B 107.6 . . ?
C4 N1 C1 118.9(4) . . ?
C10 N2 H2 117(3) . . ?
C12 N2 H2 120(3) . . ?
C12 N2 C10 112.6(4) . . ?
N1 C1 H1 110.2 . . ?
N1 C1 C2 104.8(7) . . ?
N1 C1 C3 109.6(6) . . ?
C2 C1 H1 110.2 . . ?
C3 C1 H1 110.2 . . ?
C3 C1 C2 111.8(5) . . ?
C1 C2 H2A 109.5 . . ?
C1 C2 H2B 109.5 . . ?
C1 C2 H2C 109.5 . . ?
H2A C2 H2B 109.5 . . ?
H2A C2 H2C 109.5 . . ?
H2B C2 H2C 109.5 . . ?
C1 C3 H3A 109.5 . . ?
C1 C3 H3B 109.5 . . ?
C1 C3 H3C 109.5 . . ?
H3A C3 H3B 109.5 . . ?
H3A C3 H3C 109.5 . . ?
H3B C3 H3C 109.5 . . ?
N1 C4 H4 109.3 . . ?
N1 C4 C5 110.8(4) . . ?
N1 C4 C9 106.5(3) . . ?
C5 C4 H4 109.3 . . ?
C5 C4 C9 111.5(3) . . ?
C9 C4 H4 109.3 . . ?
C4 C5 H5A 109.3 . . ?
C4 C5 H5B 109.3 . . ?
C4 C5 C6 111.8(3) . . ?
H5A C5 H5B 107.9 . . ?
C6 C5 H5A 109.3 . . ?
C6 C5 H5B 109.3 . . ?
C5 C6 H6A 109.0 . . ?
C5 C6 H6B 109.0 . . ?
H6A C6 H6B 107.8 . . ?
C7 C6 C5 112.8(3) . . ?
C7 C6 H6A 109.0 . . ?
C7 C6 H6B 109.0 . . ?
O1 C7 C6 111.7(4) . . ?
O1 C7 C8 105.1(3) . . ?
O1 C7 C10 107.6(3) . . ?
C8 C7 C6 109.1(3) . . ?
C10 C7 C6 112.0(3) . . ?
C10 C7 C8 111.0(4) . . ?
C7 C8 H8A 108.8 . . ?
C7 C8 H8B 108.8 . . ?
H8A C8 H8B 107.7 . . ?
C9 C8 C7 113.8(3) . . ?
C9 C8 H8A 108.8 . . ?
C9 C8 H8B 108.8 . . ?
C4 C9 H9A 109.4 . . ?
C4 C9 H9B 109.4 . . ?
C8 C9 C4 111.0(3) . . ?
C8 C9 H9A 109.4 . . ?
C8 C9 H9B 109.4 . . ?
H9A C9 H9B 108.0 . . ?
N2 C10 C7 110.6(3) . . ?
N2 C10 H10A 109.5 . . ?
N2 C10 H10B 109.5 . . ?
C7 C10 H10A 109.5 . . ?
C7 C10 H10B 109.5 . . ?
H10A C10 H10B 108.1 . . ?
O1 C11 H11A 109.2 . . ?
O1 C11 H11B 109.2 . . ?
O1 C11 C12 112.2(5) . . ?
H11A C11 H11B 107.9 . . ?
C12 C11 H11A 109.2 . . ?
C12 C11 H11B 109.2 . . ?
N2 C12 C11 106.6(4) . . ?
N2 C12 H12 109.1 . . ?
N2 C12 C13 112.8(6) . . ?
C11 C12 H12 109.1 . . ?
C13 C12 C11 110.1(5) . . ?
C13 C12 H12 109.1 . . ?
C14 C13 C12 121.7(5) . . ?
C14 C13 C18 117.3(4) . . ?
C18 C13 C12 121.0(6) . . ?
C13 C14 H14 119.3 . . ?
C13 C14 C15 121.4(4) . . ?
C15 C14 H14 119.3 . . ?
C14 C15 H15 119.8 . . ?
C16 C15 C14 120.3(4) . . ?
C16 C15 H15 119.8 . . ?
C15 C16 C19 123.3(6) . . ?
C17 C16 C15 118.7(4) . . ?
C17 C16 C19 118.0(6) . . ?
C16 C17 H17 119.7 . . ?
C18 C17 C16 120.7(4) . . ?
C18 C17 H17 119.7 . . ?
C13 C18 H18 119.2 . . ?
C17 C18 C13 121.5(4) . . ?
C17 C18 H18 119.2 . . ?
N3 C19 C16 174.6(11) . . ?
F1A C21A C20A 106.8(7) . . ?
F2A C21A F1A 107.1(7) . . ?
F2A C21A C20A 114.7(6) . . ?
F3A C21A F1A 106.9(7) . . ?
F3A C21A F2A 113.7(7) . . ?
F3A C21A C20A 107.1(7) . . ?
O2A C20A C21A 111.6(7) . . ?
O3A C20A C21A 116.9(7) . . ?
O3A C20A O2A 130.4(9) . . ?
C9A C4A H4A 108.5 . . ?
C5A C4A H4A 108.5 . . ?
C5A C4A C9A 110.9(9) . . ?
N1A C4A H4A 108.5 . . ?
N1A C4A C9A 110.5(11) . . ?
N1A C4A C5A 110.0(11) . . ?
C4A C9A H9AA 109.1 . . ?
C4A C9A H9AB 109.1 . . ?
H9AA C9A H9AB 107.8 . . ?
C8A C9A C4A 112.6(7) . . ?
C8A C9A H9AA 109.1 . . ?
C8A C9A H9AB 109.1 . . ?
C9A C8A H8AA 109.0 . . ?
C9A C8A H8AB 109.0 . . ?
C9A C8A C7A 112.8(6) . . ?
H8AA C8A H8AB 107.8 . . ?
C7A C8A H8AA 109.0 . . ?
C7A C8A H8AB 109.0 . . ?
C6A C7A C8A 109.4(6) . . ?
C10A C7A C8A 108.7(8) . . ?
C10A C7A C6A 107.7(8) . . ?
O1A C7A C8A 114.7(8) . . ?
O1A C7A C6A 108.0(7) . . ?
O1A C7A C10A 108.2(6) . . ?
C7A C6A H6AA 109.3 . . ?
C7A C6A H6AB 109.3 . . ?
H6AA C6A H6AB 108.0 . . ?
C5A C6A C7A 111.5(7) . . ?
C5A C6A H6AA 109.3 . . ?
C5A C6A H6AB 109.3 . . ?
C4A C5A C6A 113.9(7) . . ?
C4A C5A H5AA 108.8 . . ?
C4A C5A H5AB 108.8 . . ?
C6A C5A H5AA 108.8 . . ?
C6A C5A H5AB 108.8 . . ?
H5AA C5A H5AB 107.7 . . ?
H3AA C3A H3AB 109.5 . . ?
H3AA C3A H3AC 109.5 . . ?
H3AB C3A H3AC 109.5 . . ?
C1A C3A H3AA 109.5 . . ?
C1A C3A H3AB 109.5 . . ?
C1A C3A H3AC 109.5 . . ?
C3A C1A H1AA 104.5 . . ?
C2A C1A C3A 112.1(14) . . ?
C2A C1A H1AA 104.5 . . ?
N1A C1A C3A 115.3(19) . . ?
N1A C1A H1AA 104.5 . . ?
N1A C1A C2A 114(2) . . ?
C1A C2A H2AA 109.5 . . ?
C1A C2A H2AB 109.5 . . ?
C1A C2A H2AC 109.5 . . ?
H2AA C2A H2AB 109.5 . . ?
H2AA C2A H2AC 109.5 . . ?
H2AB C2A H2AC 109.5 . . ?
C4A N1A C1A 118.2(12) . . ?
C4A N1A H1AB 107.8 . . ?
C4A N1A H1AC 107.8 . . ?
C1A N1A H1AB 107.8 . . ?
C1A N1A H1AC 107.8 . . ?
H1AB N1A H1AC 107.1 . . ?
C7A C10A H10C 109.6 . . ?
C7A C10A H10D 109.6 . . ?
H10C C10A H10D 108.2 . . ?
N2A C10A C7A 110.1(9) . . ?
N2A C10A H10C 109.6 . . ?
N2A C10A H10D 109.6 . . ?
C10A N2A H2AD 106(6) . . ?
C12A N2A C10A 107.6(11) . . ?
C12A N2A H2AD 94(5) . . ?
N2A C12A H12A 110.7 . . ?
N2A C12A C11A 108.2(11) . . ?
N2A C12A C13A 106.0(13) . . ?
C11A C12A H12A 110.7 . . ?
C13A C12A H12A 110.7 . . ?
C13A C12A C11A 110.2(10) . . ?
C12A C11A H11C 109.2 . . ?
C12A C11A H11D 109.2 . . ?
H11C C11A H11D 107.9 . . ?
O1A C11A C12A 112.0(10) . . ?
O1A C11A H11C 109.2 . . ?
O1A C11A H11D 109.2 . . ?
C11A O1A C7A 114.5(7) . . ?
C14A C13A C12A 117.7(14) . . ?
C14A C13A C18A 117.1(11) . . ?
C18A C13A C12A 125.1(14) . . ?
C13A C14A H14A 119.4 . . ?
C13A C14A C15A 121.2(11) . . ?
C15A C14A H14A 119.4 . . ?
C14A C15A H15A 119.7 . . ?
C16A C15A C14A 120.6(10) . . ?
C16A C15A H15A 119.7 . . ?
C15A C16A C17A 118.3(12) . . ?
C15A C16A C19A 118.6(18) . . ?
C17A C16A C19A 123.1(18) . . ?
C16A C17A H17A 119.9 . . ?
C16A C17A C18A 120.2(12) . . ?
C18A C17A H17A 119.9 . . ?
C13A C18A C17A 121.9(11) . . ?
C13A C18A H18A 119.1 . . ?
C17A C18A H18A 119.1 . . ?
N3A C19A C16A 170(3) . . ?

loop_
_geom_bond_atom_site_label_1
_geom_bond_atom_site_label_2
_geom_bond_distance
_geom_bond_site_symmetry_2
_geom_bond_publ_flag
F1 C21 1.294(7) . ?
F2 C21 1.354(8) . ?
F3 C21 1.294(7) . ?
O2 C20 1.243(7) . ?
O3 C20 1.226(9) . ?
C20 C21 1.496(8) . ?
O1 C7 1.431(4) . ?
O1 C11 1.420(5) . ?
N1 H1A 0.8900 . ?
N1 H1B 0.8900 . ?
N1 C1 1.499(5) . ?
N1 C4 1.494(4) . ?
N2 H2 0.921(10) . ?
N2 C10 1.465(5) . ?
N2 C12 1.459(5) . ?
N3 C19 1.160(6) . ?
C1 H1 0.9800 . ?
C1 C2 1.529(6) . ?
C1 C3 1.520(6) . ?
C2 H2A 0.9600 . ?
C2 H2B 0.9600 . ?
C2 H2C 0.9600 . ?
C3 H3A 0.9600 . ?
C3 H3B 0.9600 . ?
C3 H3C 0.9600 . ?
C4 H4 0.9800 . ?
C4 C5 1.522(4) . ?
C4 C9 1.524(4) . ?
C5 H5A 0.9700 . ?
C5 H5B 0.9700 . ?
C5 C6 1.531(4) . ?
C6 H6A 0.9700 . ?
C6 H6B 0.9700 . ?
C6 C7 1.525(5) . ?
C7 C8 1.522(5) . ?
C7 C10 1.515(5) . ?
C8 H8A 0.9700 . ?
C8 H8B 0.9700 . ?
C8 C9 1.513(5) . ?
C9 H9A 0.9700 . ?
C9 H9B 0.9700 . ?
C10 H10A 0.9700 . ?
C10 H10B 0.9700 . ?
C11 H11A 0.9700 . ?
C11 H11B 0.9700 . ?
C11 C12 1.521(6) . ?
C12 H12 0.9800 . ?
C12 C13 1.512(6) . ?
C13 C14 1.375(5) . ?
C13 C18 1.382(5) . ?
C14 H14 0.9300 . ?
C14 C15 1.383(5) . ?
C15 H15 0.9300 . ?
C15 C16 1.373(5) . ?
C16 C17 1.371(5) . ?
C16 C19 1.438(6) . ?
C17 H17 0.9300 . ?
C17 C18 1.369(6) . ?
C18 H18 0.9300 . ?
F1A C21A 1.347(9) . ?
F2A C21A 1.302(8) . ?
F3A C21A 1.284(8) . ?
C21A C20A 1.510(8) . ?
C20A O2A 1.215(9) . ?
C20A O3A 1.156(9) . ?
C4A H4A 0.9800 . ?
C4A C9A 1.521(11) . ?
C4A C5A 1.497(11) . ?
C4A N1A 1.470(11) . ?
C9A H9AA 0.9700 . ?
C9A H9AB 0.9700 . ?
C9A C8A 1.511(9) . ?
C8A H8AA 0.9700 . ?
C8A H8AB 0.9700 . ?
C8A C7A 1.537(8) . ?
C7A C6A 1.530(9) . ?
C7A C10A 1.498(11) . ?
C7A O1A 1.420(10) . ?
C6A H6AA 0.9700 . ?
C6A H6AB 0.9700 . ?
C6A C5A 1.527(11) . ?
C5A H5AA 0.9700 . ?
C5A H5AB 0.9700 . ?
C3A H3AA 0.9600 . ?
C3A H3AB 0.9600 . ?
C3A H3AC 0.9600 . ?
C3A C1A 1.530(14) . ?
C1A H1AA 0.9800 . ?
C1A C2A 1.525(13) . ?
C1A N1A 1.507(14) . ?
C2A H2AA 0.9600 . ?
C2A H2AB 0.9600 . ?
C2A H2AC 0.9600 . ?
N1A H1AB 0.8900 . ?
N1A H1AC 0.8900 . ?
C10A H10C 0.9700 . ?
C10A H10D 0.9700 . ?
C10A N2A 1.470(13) . ?
N2A H2AD 0.928(11) . ?
N2A C12A 1.450(11) . ?
C12A H12A 0.9800 . ?
C12A C11A 1.528(14) . ?
C12A C13A 1.500(15) . ?
C11A H11C 0.9700 . ?
C11A H11D 0.9700 . ?
C11A O1A 1.415(12) . ?
C13A C14A 1.364(10) . ?
C13A C18A 1.368(12) . ?
C14A H14A 0.9300 . ?
C14A C15A 1.389(13) . ?
C15A H15A 0.9300 . ?
C15A C16A 1.364(12) . ?
C16A C17A 1.367(10) . ?
C16A C19A 1.438(13) . ?
C17A H17A 0.9300 . ?
C17A C18A 1.373(13) . ?
C18A H18A 0.9300 . ?
C19A N3A 1.152(14) . ?

loop_
_geom_torsion_atom_site_label_1
_geom_torsion_atom_site_label_2
_geom_torsion_atom_site_label_3
_geom_torsion_atom_site_label_4
_geom_torsion
_geom_torsion_site_symmetry_1
_geom_torsion_site_symmetry_2
_geom_torsion_site_symmetry_3
_geom_torsion_site_symmetry_4
_geom_torsion_publ_flag
O2 C20 C21 F1 -41.5(12) . . . . ?
O2 C20 C21 F2 79.4(11) . . . . ?
O2 C20 C21 F3 -172.2(9) . . . . ?
O3 C20 C21 F1 145.1(10) . . . . ?
O3 C20 C21 F2 -94.1(12) . . . . ?
O3 C20 C21 F3 14.4(15) . . . . ?
O1 C7 C8 C9 174.9(3) . . . . ?
O1 C7 C10 N2 -55.7(5) . . . . ?
O1 C11 C12 N2 55.2(7) . . . . ?
O1 C11 C12 C13 177.8(5) . . . . ?
N1 C4 C5 C6 -171.6(3) . . . . ?
N1 C4 C9 C8 174.5(4) . . . . ?
N2 C12 C13 C14 -149.6(6) . . . . ?
N2 C12 C13 C18 32.6(7) . . . . ?
C1 N1 C4 C5 -60.2(7) . . . . ?
C1 N1 C4 C9 178.3(6) . . . . ?
C4 N1 C1 C2 178.9(6) . . . . ?
C4 N1 C1 C3 -61.1(9) . . . . ?
C4 C5 C6 C7 54.1(4) . . . . ?
C5 C4 C9 C8 53.5(4) . . . . ?
C5 C6 C7 O1 -169.4(3) . . . . ?
C5 C6 C7 C8 -53.5(4) . . . . ?
C5 C6 C7 C10 69.8(4) . . . . ?
C6 C7 C8 C9 54.9(5) . . . . ?
C6 C7 C10 N2 67.4(5) . . . . ?
C7 O1 C11 C12 -58.6(6) . . . . ?
C7 C8 C9 C4 -55.6(4) . . . . ?
C8 C7 C10 N2 -170.3(4) . . . . ?
C9 C4 C5 C6 -53.1(4) . . . . ?
C10 N2 C12 C11 -56.7(7) . . . . ?
C10 N2 C12 C13 -177.6(5) . . . . ?
C10 C7 C8 C9 -69.0(4) . . . . ?
C11 O1 C7 C6 -66.6(5) . . . . ?
C11 O1 C7 C8 175.1(4) . . . . ?
C11 O1 C7 C10 56.7(5) . . . . ?
C11 C12 C13 C14 91.5(7) . . . . ?
C11 C12 C13 C18 -86.4(7) . . . . ?
C12 N2 C10 C7 59.5(6) . . . . ?
C12 C13 C14 C15 -177.4(4) . . . . ?
C12 C13 C18 C17 175.6(8) . . . . ?
C13 C14 C15 C16 -0.2(8) . . . . ?
C14 C13 C18 C17 -2.3(12) . . . . ?
C14 C15 C16 C17 1.6(11) . . . . ?
C14 C15 C16 C19 -177.6(7) . . . . ?
C15 C16 C17 C18 -3.3(14) . . . . ?
C16 C17 C18 C13 3.8(15) . . . . ?
C18 C13 C14 C15 0.5(8) . . . . ?
C19 C16 C17 C18 175.9(10) . . . . ?
F1A C21A C20A O2A 57.5(11) . . . . ?
F1A C21A C20A O3A -111.4(13) . . . . ?
F2A C21A C20A O2A 176.0(9) . . . . ?
F2A C21A C20A O3A 7.0(16) . . . . ?
F3A C21A C20A O2A -56.7(12) . . . . ?
F3A C21A C20A O3A 134.3(12) . . . . ?
C4A C9A C8A C7A -54.5(10) . . . . ?
C9A C4A C5A C6A -52.6(11) . . . . ?
C9A C4A N1A C1A -69(2) . . . . ?
C9A C8A C7A C6A 54.5(10) . . . . ?
C9A C8A C7A C10A 171.8(7) . . . . ?
C9A C8A C7A O1A -67.0(9) . . . . ?
C8A C7A C6A C5A -53.5(10) . . . . ?
C8A C7A C10A N2A 64.9(11) . . . . ?
C8A C7A O1A C11A -66.9(11) . . . . ?
C7A C6A C5A C4A 54.7(12) . . . . ?
C7A C10A N2A C12A 65.2(16) . . . . ?
C6A C7A C10A N2A -176.7(9) . . . . ?
C6A C7A O1A C11A 170.8(9) . . . . ?
C5A C4A C9A C8A 52.1(10) . . . . ?
C5A C4A N1A C1A 167.9(18) . . . . ?
C3A C1A N1A C4A -47(3) . . . . ?
C2A C1A N1A C4A -179.3(18) . . . . ?
N1A C4A C9A C8A -70.1(12) . . . . ?
N1A C4A C5A C6A 69.9(14) . . . . ?
C10A C7A C6A C5A -171.5(8) . . . . ?
C10A C7A O1A C11A 54.6(11) . . . . ?
C10A N2A C12A C11A -60.4(18) . . . . ?
C10A N2A C12A C13A -178.6(12) . . . . ?
N2A C12A C11A O1A 55.0(18) . . . . ?
N2A C12A C13A C14A -141.5(16) . . . . ?
N2A C12A C13A C18A 42.1(15) . . . . ?
C12A C11A O1A C7A -53.1(15) . . . . ?
C12A C13A C14A C15A 178.2(13) . . . . ?
C12A C13A C18A C17A -175.1(19) . . . . ?
C11A C12A C13A C14A 101.5(16) . . . . ?
C11A C12A C13A C18A -74.9(17) . . . . ?
O1A C7A C6A C5A 71.9(10) . . . . ?
O1A C7A C10A N2A -60.2(11) . . . . ?
C13A C12A C11A O1A 170.5(12) . . . . ?
C13A C14A C15A C16A 3(3) . . . . ?
C14A C13A C18A C17A 8(3) . . . . ?
C14A C15A C16A C17A -4(3) . . . . ?
C14A C15A C16A C19A 177(2) . . . . ?
C15A C16A C17A C18A 7(4) . . . . ?
C15A C16A C19A N3A 15(21) . . . . ?
C16A C17A C18A C13A -10(4) . . . . ?
C17A C16A C19A N3A -165(19) . . . . ?
C18A C13A C14A C15A -5(2) . . . . ?
C19A C16A C17A C18A -174(3) . . . . ?

loop_
_exptl_oxdiff_crystal_face_indexfrac_h
_exptl_oxdiff_crystal_face_indexfrac_k
_exptl_oxdiff_crystal_face_indexfrac_l
_exptl_oxdiff_crystal_face_x
_exptl_oxdiff_crystal_face_y
_exptl_oxdiff_crystal_face_z
-0.0000 -1.0000 -0.0000 -0.0067 -0.1422 -0.0239
0.0000 1.0000 0.0000 0.0067 0.1422 0.0239
-0.0000 -0.0000 1.0000 -0.0648 0.0024 -0.1123
0.0000 0.0000 -1.0000 0.0648 -0.0024 0.1123
3.7327 1.5928 6.7425 -0.9470 0.0234 -0.3205
-4.0849 -1.7499 -6.3723 0.9711 -0.0241 0.2376
3.6754 -3.6201 2.3130 -0.6870 -0.7252 0.0463
-4.3719 2.8909 -0.0611 0.6335 0.6678 -0.3909
-0.2190 -5.1447 -6.2074 0.3981 -0.7336 0.5508
-3.5036 -5.8787 1.6589 0.3420 -0.6261 -0.7007
2.9380 6.6362 -0.7290 -0.3182 0.7693 0.5540
-3.4828 3.1567 -3.8023 0.7535 0.6444 0.1304
